data_7704697
loop_
_publ_author_name
'Ksi\;a\.zek, Maria'
'Weselski, Marek'
'Dreczko, Agnieszka'
'Maliuzhenko, Vladyslav'
'Ka\'zmierczak, Marcin'
'To\/loczko, Aleksandra'
'Kusz, Joachim'
'Bronisz, Robert'

_publ_section_title
;
 Two ways of spin crossover in an iron(ii) coordination polymer associated
 with conformational changes of a bridging ligand.
;
_journal_issue 28
_journal_name_full 'Dalton transactions (Cambridge, England : 2003)'
_journal_page_first 9811
_journal_page_last 9819
_journal_paper_doi 10.1039/d0dt01696a
_journal_volume 49
_journal_year 2020
_chemical_formula_sum 'C40 H66 Cl2 Fe N20 O8'
_chemical_formula_weight 1081.87
_space_group_crystal_system triclinic
_space_group_IT_number 2
_space_group_name_Hall '-P 1'
_space_group_name_H-M_alt 'P -1'
_atom_sites_solution_hydrogens mixed
_audit_creation_method SHELXL-2018/3
_audit_update_record
;
2020-06-09 deposited with the CCDC.	2020-06-24 downloaded from the CCDC.
;
_cell_angle_alpha 82.533(3)
_cell_angle_beta 72.690(4)
_cell_angle_gamma 72.256(4)
_cell_formula_units_Z 1
_cell_length_a 10.6081(4)
_cell_length_b 12.2651(5)
_cell_length_c 12.2885(5)
_cell_measurement_reflns_used 7983
_cell_measurement_temperature 80(1)
_cell_measurement_theta_max 35.4390
_cell_measurement_theta_min 3.4900
_cell_volume 1452.46(11)
_computing_cell_refinement 'CrysAlisPro 1.171.38.41q (Rigaku OD, 2015)'
_computing_data_collection 'CrysAlisPro 1.171.38.41q (Rigaku OD, 2015)'
_computing_data_reduction 'CrysAlisPro 1.171.38.41q (Rigaku OD, 2015)'
_computing_structure_refinement 'SHELXL-2018/3 (Sheldrick, 2018)'
_computing_structure_solution 'SHELXS-2013 (Sheldrick, 2018)'
_diffrn_ambient_temperature 80(1)
_diffrn_detector_area_resol_mean 10.4498
_diffrn_measured_fraction_theta_full 0.997
_diffrn_measured_fraction_theta_max 0.900
_diffrn_measurement_device_type
;
SuperNova diffractometer (Agilent Technologies) with Atlas detector
;
_diffrn_measurement_method '\w scans'
_diffrn_radiation_type MoK\a
_diffrn_radiation_wavelength 0.71073
_diffrn_reflns_av_R_equivalents 0.0251
_diffrn_reflns_av_unetI/netI 0.0429
_diffrn_reflns_Laue_measured_fraction_full 0.997
_diffrn_reflns_Laue_measured_fraction_max 0.900
_diffrn_reflns_limit_h_max 14
_diffrn_reflns_limit_h_min -17
_diffrn_reflns_limit_k_max 17
_diffrn_reflns_limit_k_min -20
_diffrn_reflns_limit_l_max 20
_diffrn_reflns_limit_l_min -19
_diffrn_reflns_number 21201
_diffrn_reflns_point_group_measured_fraction_full 0.997
_diffrn_reflns_point_group_measured_fraction_max 0.900
_diffrn_reflns_theta_full 25.500
_diffrn_reflns_theta_max 35.934
_diffrn_reflns_theta_min 3.066
_diffrn_source 'micro-focus sealed X-ray tube'
_exptl_absorpt_coefficient_mu 0.413
_exptl_absorpt_correction_T_max 1.00000
_exptl_absorpt_correction_T_min 0.87233
_exptl_absorpt_correction_type multi-scan
_exptl_absorpt_process_details
;
CrysAlisPro 1.171.38.41q (Rigaku Oxford Diffraction, 2015)
Empirical absorption correction using spherical harmonics,
 implemented in SCALE3 ABSPACK scaling algorithm.
;
_exptl_crystal_colour 'light violet'
_exptl_crystal_density_diffrn 1.237
_exptl_crystal_description polyhedron
_exptl_crystal_F_000 570
_exptl_crystal_size_max 0.160
_exptl_crystal_size_mid 0.140
_exptl_crystal_size_min 0.080
_refine_diff_density_max 1.202
_refine_diff_density_min -0.829
_refine_diff_density_rms 0.132
_refine_ls_extinction_method none
_refine_ls_goodness_of_fit_ref 1.217
_refine_ls_hydrogen_treatment constr
_refine_ls_matrix_type full
_refine_ls_number_parameters 443
_refine_ls_number_reflns 12339
_refine_ls_number_restraints 134
_refine_ls_restrained_S_all 1.265
_refine_ls_R_factor_all 0.1065
_refine_ls_R_factor_gt 0.0865
_refine_ls_shift/su_max 0.003
_refine_ls_shift/su_mean 0.000
_refine_ls_structure_factor_coef Fsqd
_refine_ls_weighting_details 'w=1/[\s^2^(Fo^2^)+(0.1362P)^2^+0.7161P] where P=(Fo^2^+2Fc^2^)/3'
_refine_ls_weighting_scheme calc
_refine_ls_wR_factor_gt 0.2439
_refine_ls_wR_factor_ref 0.2655
_reflns_Friedel_coverage 0.000
_reflns_number_gt 9736
_reflns_number_total 12339
_reflns_threshold_expression 'I > 2\s(I)'
_cod_data_source_file d0dt01696a2.cif
_cod_data_source_block rb17_55_a7_4_80k
_cod_depositor_comments 'Adding full bibliography for 7704692--7704699.cif.'
_cod_database_code 7704697
_shelx_shelxl_version_number 2018/3
_shelx_space_group_comment
;
The symmetry employed for this shelxl refinement is uniquely defined
by the following loop, which should always be used as a source of
symmetry information in preference to the above space-group names.
They are only intended as comments.
;
_shelx_estimated_absorpt_t_min 0.937
_shelx_estimated_absorpt_t_max 0.968

loop_
_space_group_symop_operation_xyz
'x, y, z'
'-x, -y, -z'

loop_
_atom_site_label
_atom_site_type_symbol
_atom_site_fract_x
_atom_site_fract_y
_atom_site_fract_z
_atom_site_U_iso_or_equiv
_atom_site_adp_type
_atom_site_occupancy
_atom_site_site_symmetry_order
_atom_site_calc_flag
_atom_site_refinement_flags_posn
_atom_site_refinement_flags_adp
_atom_site_refinement_flags_occupancy
_atom_site_disorder_assembly
_atom_site_disorder_group
Fe Fe 0.500000 0.500000 0.500000 0.01856(11) Uani 1 2 d S . P . .
N1A N 0.46329(16) 0.43107(15) 0.37677(14) 0.0239(3) Uani 1 1 d . . . . .
N2A N 0.5318(2) 0.32470(17) 0.34709(17) 0.0339(4) Uani 1 1 d . . . . .
N3A N 0.5060(3) 0.31083(19) 0.24989(18) 0.0366(4) Uani 1 1 d . . . . .
C1A C 0.4195(2) 0.4072(2) 0.21634(18) 0.0298(4) Uani 1 1 d . . . . .
C2A C 0.39157(19) 0.4831(2) 0.29935(16) 0.0265(4) Uani 1 1 d . . . . .
H2A H 0.332280 0.559017 0.302364 0.032 Uiso 1 1 calc R U . . .
C3A C 0.3740(2) 0.4210(3) 0.10937(19) 0.0367(5) Uani 1 1 d . . . . .
H3A1 H 0.289144 0.485549 0.117331 0.044 Uiso 1 1 calc R U . . .
H3A2 H 0.351292 0.350667 0.100597 0.044 Uiso 1 1 calc R U . . .
C4A C 0.4840(2) 0.4436(2) 0.00002(18) 0.0339(5) Uani 1 1 d . . . . .
H4A1 H 0.569756 0.380164 -0.006967 0.041 Uiso 1 1 calc R U . . .
H4A2 H 0.450960 0.444153 -0.067416 0.041 Uiso 1 1 calc R U . . .
C5A C 0.5661(4) 0.1979(3) 0.1974(3) 0.0604(9) Uani 0.628(12) 1 d D . P A 1
H5A1 H 0.589418 0.209910 0.113380 0.072 Uiso 0.628(12) 1 calc R U P A 1
H5A2 H 0.496110 0.155116 0.220155 0.072 Uiso 0.628(12) 1 calc R U P A 1
C6A C 0.6936(7) 0.1262(6) 0.2308(8) 0.104(4) Uani 0.628(12) 1 d D . P A 1
H6A1 H 0.728122 0.052877 0.193383 0.156 Uiso 0.628(12) 1 calc R U P A 1
H6A2 H 0.764355 0.167013 0.206868 0.156 Uiso 0.628(12) 1 calc R U P A 1
H6A3 H 0.670963 0.112169 0.313739 0.156 Uiso 0.628(12) 1 calc R U P A 1
C7A C 0.5661(4) 0.1979(3) 0.1974(3) 0.0604(9) Uani 0.372(12) 1 d D . P A 2
H7A1 H 0.516715 0.193229 0.142090 0.072 Uiso 0.372(12) 1 calc R U P A 2
H7A2 H 0.555404 0.136391 0.257215 0.072 Uiso 0.372(12) 1 calc R U P A 2
C8A C 0.7167(5) 0.1811(9) 0.1373(8) 0.057(3) Uiso 0.372(12) 1 d D . P A 2
H8A1 H 0.755433 0.106104 0.102885 0.085 Uiso 0.372(12) 1 calc R U P A 2
H8A2 H 0.726942 0.241476 0.077489 0.085 Uiso 0.372(12) 1 calc R U P A 2
H8A3 H 0.765559 0.184744 0.192400 0.085 Uiso 0.372(12) 1 calc R U P A 2
N1B N 0.31154(15) 0.50841(14) 0.60244(13) 0.0221(3) Uani 1 1 d . . . . .
N2B N 0.20527(17) 0.51343(18) 0.56484(15) 0.0292(4) Uani 1 1 d . . . . .
N3B N 0.09492(18) 0.5274(2) 0.65783(15) 0.0333(4) Uani 1 1 d . . . . .
C1B C 0.1290(2) 0.5330(2) 0.75464(17) 0.0300(4) Uani 1 1 d . . . . .
C2B C 0.26814(19) 0.5204(2) 0.71807(16) 0.0274(4) Uani 1 1 d . . . . .
H2B H 0.324855 0.520050 0.765203 0.033 Uiso 1 1 calc R U . . .
C3B C 0.0302(2) 0.5463(2) 0.87086(18) 0.0342(5) Uani 1 1 d D . . B -3
H3B1 H -0.057769 0.602970 0.866684 0.041 Uiso 1 1 d R U . B -3
H3B2 H -0.005775 0.478541 0.890877 0.041 Uiso 0.5 1 d R U P B -3
H3B3 H 0.068046 0.575056 0.922237 0.041 Uiso 0.5 1 d R U P B -3
C4B C 0.0046(5) 0.4328(3) 0.9182(4) 0.0364(9) Uani 0.5 1 d D . P B -3
H4B1 H 0.093030 0.376121 0.921144 0.044 Uiso 0.5 1 calc R U P B -3
H4B2 H -0.033792 0.404589 0.866834 0.044 Uiso 0.5 1 calc R U P B -3
C5B C -0.0949(5) 0.4430(5) 1.0375(4) 0.0358(9) Uani 0.5 1 d . . P B -3
H5B1 H -0.177185 0.509090 1.038871 0.043 Uiso 0.5 1 d R U P B -3
H5B2 H -0.125552 0.372557 1.054147 0.043 Uiso 0.5 1 d R U P B -3
C6B C -0.0428(2) 0.5426(3) 0.6443(2) 0.0423(6) Uani 1 1 d . . . . .
H6B1 H -0.104681 0.526999 0.718854 0.051 Uiso 1 1 calc R U . . .
H6B2 H -0.036646 0.486478 0.590515 0.051 Uiso 1 1 calc R U . . .
C7B C -0.1029(3) 0.6615(4) 0.6005(4) 0.0585(9) Uani 1 1 d . . . . .
H7B1 H -0.194262 0.668085 0.592738 0.088 Uiso 1 1 calc R U . . .
H7B2 H -0.110850 0.717231 0.654318 0.088 Uiso 1 1 calc R U . . .
H7B3 H -0.042839 0.676725 0.526024 0.088 Uiso 1 1 calc R U . . .
N1C N 0.57483(17) 0.34447(14) 0.56719(15) 0.0250(3) Uani 1 1 d . . . . .
N2C N 0.5143(2) 0.3103(2) 0.6708(2) 0.0500(7) Uani 1 1 d . . . . .
N3C N 0.5975(3) 0.2091(2) 0.6944(3) 0.0655(10) Uani 1 1 d D . . . .
C1C C 0.7129(3) 0.1759(2) 0.6062(3) 0.0451(7) Uani 1 1 d . . . . .
C2C C 0.6962(2) 0.26388(18) 0.52549(19) 0.0303(4) Uani 1 1 d . . . . .
H2C H 0.758967 0.267930 0.452558 0.036 Uiso 1 1 calc R U . . .
C3C C 0.8268(4) 0.0683(3) 0.6093(3) 0.0632(11) Uani 1 1 d . . . . .
H3C1 H 0.789569 0.001385 0.622439 0.076 Uiso 1 1 calc R U . . .
H3C2 H 0.864367 0.069543 0.673721 0.076 Uiso 1 1 calc R U . . .
C4C C 0.9417(3) 0.0553(2) 0.4990(3) 0.0476(7) Uani 1 1 d . . . . .
H4C1 H 0.979309 0.121944 0.486275 0.057 Uiso 1 1 calc R U . . .
H4C2 H 0.903797 0.054868 0.434566 0.057 Uiso 1 1 calc R U . . .
C5C C 0.5677(8) 0.1673(6) 0.8192(6) 0.0517(17) Uani 0.3 1 d D . P C 11
H5C1 H 0.651651 0.113156 0.834920 0.062 Uiso 0.3 1 calc R U P C 11
H5C2 H 0.536613 0.232753 0.869352 0.062 Uiso 0.3 1 calc R U P C 11
C6C C 0.4561(14) 0.1082(14) 0.8410(14) 0.065(2) Uiso 0.3 1 d D . P C 11
H6C1 H 0.434267 0.080110 0.920841 0.097 Uiso 0.3 1 calc R U P C 11
H6C2 H 0.373555 0.162591 0.825289 0.097 Uiso 0.3 1 calc R U P C 11
H6C3 H 0.488106 0.043501 0.791003 0.097 Uiso 0.3 1 calc R U P C 11
C5C1 C 0.5677(8) 0.1673(6) 0.8192(6) 0.0517(17) Uani 0.2 1 d D . P C 12
H5C3 H 0.499324 0.227884 0.869126 0.062 Uiso 0.2 1 calc R U P C 12
H5C4 H 0.652582 0.140986 0.844842 0.062 Uiso 0.2 1 calc R U P C 12
C9C C 0.509(3) 0.0668(17) 0.818(2) 0.069(5) Uiso 0.2 1 d D . P C 12
H9C1 H 0.485922 0.032401 0.894955 0.103 Uiso 0.2 1 calc R U P C 12
H9C2 H 0.426570 0.095110 0.790610 0.103 Uiso 0.2 1 calc R U P C 12
H9C3 H 0.578503 0.008963 0.766536 0.103 Uiso 0.2 1 calc R U P C 12
C7C C 0.5460(10) 0.1249(6) 0.7823(8) 0.078(4) Uani 0.3 1 d D . P C 13
H7C1 H 0.621766 0.075170 0.812880 0.094 Uiso 0.3 1 calc R U P C 13
H7C2 H 0.510923 0.075713 0.747712 0.094 Uiso 0.3 1 calc R U P C 13
C8C C 0.4319(13) 0.1906(12) 0.8773(11) 0.065(2) Uiso 0.3 1 d D . P C 13
H8C1 H 0.396915 0.136604 0.935721 0.097 Uiso 0.3 1 calc R U P C 13
H8C2 H 0.467667 0.238659 0.911267 0.097 Uiso 0.3 1 calc R U P C 13
H8C3 H 0.357191 0.239200 0.846315 0.097 Uiso 0.3 1 calc R U P C 13
C7C1 C 0.5460(10) 0.1249(6) 0.7823(8) 0.078(4) Uani 0.2 1 d D . P C 14
H7C3 H 0.444814 0.141656 0.800219 0.094 Uiso 0.2 1 calc R U P C 14
H7C4 H 0.589286 0.045509 0.756434 0.094 Uiso 0.2 1 calc R U P C 14
C10C C 0.584(2) 0.1401(18) 0.8720(18) 0.056(4) Uiso 0.2 1 d . . P C 14
H10A H 0.554335 0.088022 0.935356 0.085 Uiso 0.2 1 calc R U P C 14
H10B H 0.684121 0.124133 0.851594 0.085 Uiso 0.2 1 calc R U P C 14
H10C H 0.540777 0.219529 0.895037 0.085 Uiso 0.2 1 calc R U P C 14
Cl1 Cl 0.1998(3) 0.13871(16) 1.0915(3) 0.0754(8) Uani 0.424(2) 1 d D . P D 6
O11 O 0.2274(15) 0.2159(9) 0.9926(10) 0.159(6) Uani 0.424(2) 1 d D . P D 6
O21 O 0.2609(8) 0.1581(6) 1.1587(6) 0.0667(18) Uani 0.424(2) 1 d D . P D 6
O31 O 0.0771(14) 0.1172(14) 1.0828(14) 0.152(5) Uiso 0.424(2) 1 d D . P D 6
O41 O 0.2624(15) 0.0261(8) 1.0361(14) 0.151(6) Uani 0.424(2) 1 d D . P D 6
Cl4 Cl 0.0670(16) 0.1577(9) 1.1467(15) 0.0754(8) Uani 0.076(2) 1 d D . P D 7
O14 O -0.025(4) 0.247(3) 1.112(4) 0.101 Uiso 0.076(2) 1 d D U P D 7
O24 O 0.189(3) 0.165(3) 1.160(4) 0.0667(18) Uani 0.076(2) 1 d D . P D 7
O34 O 0.003(6) 0.070(4) 1.207(5) 0.17(3) Uiso 0.076(2) 1 d D . P D 7
O44 O 0.119(6) 0.087(5) 1.041(4) 0.152(5) Uiso 0.076(2) 1 d D . P D 7
Cl2 Cl -0.0831(7) 0.2489(4) 0.8440(7) 0.075(2) Uani 0.25 1 d D . P E 8
O12 O -0.1388(9) 0.2964(7) 0.7621(7) 0.0379(13) Uiso 0.25 1 d D . P E 8
O22 O -0.0192(17) 0.1275(10) 0.8596(15) 0.086(4) Uiso 0.25 1 d D . P E 8
O32 O -0.1427(15) 0.3114(12) 0.9531(11) 0.076(3) Uiso 0.25 1 d D . P E 8
O42 O 0.0495(17) 0.2775(19) 0.819(2) 0.135(6) Uani 0.25 1 d D U P E 8
Cl3 Cl -0.0581(8) 0.2086(8) 0.7853(8) 0.0447(18) Uani 0.1 1 d D . P F 9
O13 O -0.111(2) 0.2840(14) 0.7130(16) 0.0379(13) Uiso 0.1 1 d D . P F 9
O23 O -0.013(3) 0.0923(14) 0.765(2) 0.067(4) Uiso 0.1 1 d D . P F 9
O33 O -0.1395(16) 0.2300(15) 0.9018(12) 0.023(3) Uiso 0.1 1 d D . P F 9
O43 O 0.060(3) 0.235(4) 0.803(4) 0.135(6) Uani 0.1 1 d D U P F 9
Cl5 Cl -0.1046(12) 0.2161(8) 0.8435(12) 0.079(3) Uani 0.15 1 d D . P G 10
O15 O -0.1776(14) 0.2928(11) 0.7875(11) 0.0379(13) Uiso 0.15 1 d D . P G 10
O25 O 0.0102(18) 0.1260(14) 0.810(2) 0.067(4) Uiso 0.15 1 d D . P G 10
O35 O -0.196(3) 0.184(3) 0.949(2) 0.135(12) Uiso 0.15 1 d D . P G 10
O45 O -0.070(4) 0.294(2) 0.906(3) 0.135(6) Uani 0.15 1 d D U P G 10
N1 N 0.3751(10) 0.0594(7) 0.4185(8) 0.112(3) Uani 0.6 1 d D . P H 12
C1 C 0.3551(11) 0.1145(9) 0.4948(8) 0.108(2) Uani 0.6 1 d D . P H 12
C2 C 0.2982(11) 0.1821(9) 0.6010(8) 0.108(2) Uani 0.6 1 d D . P H 12
H2D H 0.302992 0.259471 0.572237 0.162 Uiso 0.6 1 d R U P H 12
H2E H 0.366110 0.148752 0.644229 0.162 Uiso 0.6 1 d R U P H 12
H2F H 0.205828 0.185738 0.650785 0.162 Uiso 0.6 1 d R U P H 12
N2 N 0.266(3) 0.0101(16) 0.629(2) 0.186(9) Uiso 0.4 1 d D . P I 13
C3 C 0.3060(19) 0.0881(13) 0.5886(15) 0.108(2) Uani 0.4 1 d D . P I 13
C4 C 0.359(2) 0.1915(14) 0.5730(18) 0.108(2) Uani 0.4 1 d D . P I 13
H4A H 0.276103 0.251115 0.608768 0.162 Uiso 0.4 1 d R U P I 13
H4B H 0.396609 0.215863 0.493917 0.162 Uiso 0.4 1 d R U P I 13
H4C H 0.427530 0.178995 0.615263 0.162 Uiso 0.4 1 d R U P I 13

loop_
_atom_site_aniso_label
_atom_site_aniso_U_11
_atom_site_aniso_U_22
_atom_site_aniso_U_33
_atom_site_aniso_U_23
_atom_site_aniso_U_13
_atom_site_aniso_U_12
Fe 0.01272(15) 0.02136(17) 0.01564(16) 0.00171(11) -0.00044(10) -0.00061(11)
N1A 0.0186(6) 0.0294(7) 0.0194(6) 0.0003(5) -0.0016(5) -0.0047(5)
N2A 0.0423(11) 0.0291(8) 0.0297(9) -0.0027(7) -0.0121(8) -0.0062(8)
N3A 0.0471(12) 0.0347(10) 0.0306(9) -0.0047(7) -0.0116(8) -0.0129(9)
C1A 0.0234(8) 0.0438(11) 0.0233(8) 0.0003(7) -0.0033(6) -0.0149(8)
C2A 0.0153(7) 0.0395(10) 0.0210(7) -0.0006(7) -0.0024(6) -0.0050(7)
C3A 0.0285(10) 0.0647(16) 0.0235(9) -0.0006(9) -0.0055(7) -0.0247(11)
C4A 0.0284(9) 0.0561(14) 0.0210(8) -0.0032(8) -0.0038(7) -0.0197(10)
C5A 0.093(3) 0.0398(15) 0.0561(19) -0.0149(13) -0.0350(19) -0.0098(16)
C6A 0.093(6) 0.062(5) 0.134(9) -0.064(6) -0.005(5) 0.008(4)
C7A 0.093(3) 0.0398(15) 0.0561(19) -0.0149(13) -0.0350(19) -0.0098(16)
N1B 0.0154(6) 0.0263(7) 0.0193(6) 0.0019(5) -0.0010(5) -0.0030(5)
N2B 0.0172(6) 0.0465(10) 0.0204(7) -0.0019(6) 0.0000(5) -0.0087(7)
N3B 0.0176(7) 0.0567(12) 0.0214(7) -0.0027(7) 0.0003(5) -0.0095(7)
C1B 0.0181(7) 0.0452(11) 0.0198(8) 0.0003(7) 0.0005(6) -0.0051(7)
C2B 0.0166(7) 0.0411(10) 0.0176(7) 0.0012(7) 0.0004(5) -0.0045(7)
C3B 0.0220(8) 0.0519(13) 0.0207(8) -0.0006(8) 0.0013(6) -0.0063(8)
C4B 0.035(2) 0.044(2) 0.0253(18) -0.0061(17) 0.0051(16) -0.0143(19)
C5B 0.0258(18) 0.054(3) 0.0238(17) -0.0022(17) 0.0015(14) -0.0143(19)
C6B 0.0202(9) 0.078(2) 0.0269(10) -0.0034(11) -0.0020(7) -0.0158(11)
C7B 0.0271(12) 0.074(2) 0.070(2) -0.0096(18) -0.0165(13) -0.0019(13)
N1C 0.0194(6) 0.0243(7) 0.0240(7) 0.0039(5) -0.0018(5) -0.0016(5)
N2C 0.0308(10) 0.0422(11) 0.0445(12) 0.0244(9) 0.0097(8) 0.0063(8)
N3C 0.0413(13) 0.0479(14) 0.0626(16) 0.0357(13) 0.0113(11) 0.0113(10)
C1C 0.0335(11) 0.0308(11) 0.0480(14) 0.0140(10) 0.0006(10) 0.0061(9)
C2C 0.0250(8) 0.0251(8) 0.0295(9) 0.0033(7) -0.0037(7) 0.0034(7)
C3C 0.0471(16) 0.0377(14) 0.069(2) 0.0223(14) -0.0004(14) 0.0139(12)
C4C 0.0349(12) 0.0296(11) 0.0589(17) 0.0111(11) -0.0079(11) 0.0089(9)
C5C 0.066(4) 0.031(3) 0.038(3) 0.015(2) -0.008(3) 0.001(3)
C5C1 0.066(4) 0.031(3) 0.038(3) 0.015(2) -0.008(3) 0.001(3)
C7C 0.077(5) 0.036(3) 0.060(5) 0.031(3) 0.030(4) 0.008(3)
C7C1 0.077(5) 0.036(3) 0.060(5) 0.031(3) 0.030(4) 0.008(3)
Cl1 0.0884(17) 0.0301(8) 0.121(2) 0.0119(10) -0.0639(17) -0.0081(9)
O11 0.168(12) 0.079(7) 0.131(10) 0.035(6) 0.017(8) 0.035(7)
O21 0.091(5) 0.057(3) 0.075(4) 0.003(3) -0.029(4) -0.050(4)
O41 0.166(12) 0.062(5) 0.233(16) -0.018(7) -0.120(12) 0.025(6)
Cl4 0.0884(17) 0.0301(8) 0.121(2) 0.0119(10) -0.0639(17) -0.0081(9)
O24 0.091(5) 0.057(3) 0.075(4) 0.003(3) -0.029(4) -0.050(4)
Cl2 0.095(4) 0.0289(18) 0.139(6) 0.021(2) -0.097(4) -0.019(2)
O42 0.128(7) 0.135(8) 0.139(8) 0.002(5) -0.036(5) -0.037(5)
Cl3 0.027(3) 0.048(4) 0.058(4) 0.010(4) -0.020(3) -0.007(3)
O43 0.128(7) 0.135(8) 0.139(8) 0.002(5) -0.036(5) -0.037(5)
Cl5 0.069(6) 0.037(4) 0.114(9) 0.034(5) -0.037(6) 0.005(4)
O45 0.128(7) 0.135(8) 0.139(8) 0.002(5) -0.036(5) -0.037(5)
N1 0.147(8) 0.088(5) 0.140(8) -0.008(5) -0.099(7) -0.030(5)
C1 0.124(6) 0.108(4) 0.134(6) 0.034(4) -0.090(6) -0.055(4)
C2 0.124(6) 0.108(4) 0.134(6) 0.034(4) -0.090(6) -0.055(4)
C3 0.124(6) 0.108(4) 0.134(6) 0.034(4) -0.090(6) -0.055(4)
C4 0.124(6) 0.108(4) 0.134(6) 0.034(4) -0.090(6) -0.055(4)

loop_
_atom_type_symbol
_atom_type_description
_atom_type_scat_dispersion_real
_atom_type_scat_dispersion_imag
_atom_type_scat_source
C C 0.0033 0.0016 'International Tables Vol C Tables 4.2.6.8 and 6.1.1.4'
H H 0.0000 0.0000 'International Tables Vol C Tables 4.2.6.8 and 6.1.1.4'
N N 0.0061 0.0033 'International Tables Vol C Tables 4.2.6.8 and 6.1.1.4'
Fe Fe 0.3463 0.8444 'International Tables Vol C Tables 4.2.6.8 and 6.1.1.4'
Cl Cl 0.1484 0.1585 'International Tables Vol C Tables 4.2.6.8 and 6.1.1.4'
O O 0.0106 0.0060 'International Tables Vol C Tables 4.2.6.8 and 6.1.1.4'

loop_
_geom_angle_atom_site_label_1
_geom_angle_atom_site_label_2
_geom_angle_atom_site_label_3
_geom_angle
_geom_angle_site_symmetry_1
_geom_angle_site_symmetry_3
_geom_angle_publ_flag
N1B Fe N1B 180.0 2_666 . ?
N1B Fe N1C 90.74(7) 2_666 2_666 ?
N1B Fe N1C 89.26(7) . 2_666 ?
N1B Fe N1C 89.26(7) 2_666 . ?
N1B Fe N1C 90.74(7) . . ?
N1C Fe N1C 180.0 2_666 . ?
N1B Fe N1A 91.65(7) 2_666 2_666 ?
N1B Fe N1A 88.35(7) . 2_666 ?
N1C Fe N1A 91.33(7) 2_666 2_666 ?
N1C Fe N1A 88.67(7) . 2_666 ?
N1B Fe N1A 88.35(7) 2_666 . ?
N1B Fe N1A 91.65(7) . . ?
N1C Fe N1A 88.67(7) 2_666 . ?
N1C Fe N1A 91.33(7) . . ?
N1A Fe N1A 180.00(9) 2_666 . ?
N2A N1A C2A 108.91(17) . . ?
N2A N1A Fe 120.53(14) . . ?
C2A N1A Fe 129.55(15) . . ?
N1A N2A N3A 106.73(19) . . ?
N2A N3A C1A 111.7(2) . . ?
N2A N3A C7A 119.1(2) . . ?
C1A N3A C7A 129.1(2) . . ?
N2A N3A C5A 119.1(2) . . ?
C1A N3A C5A 129.1(2) . . ?
N3A C1A C2A 103.89(18) . . ?
N3A C1A C3A 124.9(2) . . ?
C2A C1A C3A 131.1(2) . . ?
N1A C2A C1A 108.70(19) . . ?
N1A C2A H2A 125.6 . . ?
C1A C2A H2A 125.6 . . ?
C1A C3A C4A 113.46(18) . . ?
C1A C3A H3A1 108.9 . . ?
C4A C3A H3A1 108.9 . . ?
C1A C3A H3A2 108.9 . . ?
C4A C3A H3A2 108.9 . . ?
H3A1 C3A H3A2 107.7 . . ?
C4A C4A C3A 113.0(2) 2_665 . ?
C4A C4A H4A1 109.0 2_665 . ?
C3A C4A H4A1 109.0 . . ?
C4A C4A H4A2 109.0 2_665 . ?
C3A C4A H4A2 109.0 . . ?
H4A1 C4A H4A2 107.8 . . ?
N3A C5A C6A 113.5(3) . . ?
N3A C5A H5A1 108.9 . . ?
C6A C5A H5A1 108.9 . . ?
N3A C5A H5A2 108.9 . . ?
C6A C5A H5A2 108.9 . . ?
H5A1 C5A H5A2 107.7 . . ?
C5A C6A H6A1 109.5 . . ?
C5A C6A H6A2 109.5 . . ?
H6A1 C6A H6A2 109.5 . . ?
C5A C6A H6A3 109.5 . . ?
H6A1 C6A H6A3 109.5 . . ?
H6A2 C6A H6A3 109.5 . . ?
N3A C7A C8A 110.2(5) . . ?
N3A C7A H7A1 109.6 . . ?
C8A C7A H7A1 109.6 . . ?
N3A C7A H7A2 109.6 . . ?
C8A C7A H7A2 109.6 . . ?
H7A1 C7A H7A2 108.1 . . ?
C7A C8A H8A1 109.5 . . ?
C7A C8A H8A2 109.5 . . ?
H8A1 C8A H8A2 109.5 . . ?
C7A C8A H8A3 109.5 . . ?
H8A1 C8A H8A3 109.5 . . ?
H8A2 C8A H8A3 109.5 . . ?
N2B N1B C2B 109.29(15) . . ?
N2B N1B Fe 123.55(12) . . ?
C2B N1B Fe 126.90(14) . . ?
N1B N2B N3B 106.12(16) . . ?
N2B N3B C1B 111.94(17) . . ?
N2B N3B C6B 119.88(18) . . ?
C1B N3B C6B 128.01(18) . . ?
N3B C1B C2B 103.90(17) . . ?
N3B C1B C3B 124.47(19) . . ?
C2B C1B C3B 131.6(2) . . ?
N1B C2B C1B 108.73(18) . . ?
N1B C2B H2B 125.6 . . ?
C1B C2B H2B 125.6 . . ?
C1B C3B C4B 110.2(2) . . ?
C1B C3B H3B1 109.6 . . ?
C4B C3B H3B1 109.7 . . ?
C1B C3B H3B2 108.7 . . ?
C4B C3B H3B2 15.4 . . ?
H3B1 C3B H3B2 96.7 . . ?
C1B C3B H3B3 109.7 . . ?
C4B C3B H3B3 109.6 . . ?
H3B1 C3B H3B3 108.0 . . ?
H3B2 C3B H3B3 122.9 . . ?
C3B C4B C5B 111.6(3) . . ?
C3B C4B H3B2 25.3 . . ?
C5B C4B H3B2 110.8 . . ?
C3B C4B H4B1 109.3 . . ?
C5B C4B H4B1 109.3 . . ?
H3B2 C4B H4B1 129.2 . . ?
C3B C4B H4B2 109.3 . . ?
C5B C4B H4B2 109.3 . . ?
H3B2 C4B H4B2 86.6 . . ?
H4B1 C4B H4B2 108.0 . . ?
C4B C5B H5B1 110.2 . . ?
C4B C5B H5B2 106.7 . . ?
H5B1 C5B H5B2 107.7 . . ?
N3B C6B C7B 112.0(3) . . ?
N3B C6B H6B1 109.2 . . ?
C7B C6B H6B1 109.2 . . ?
N3B C6B H6B2 109.2 . . ?
C7B C6B H6B2 109.2 . . ?
H6B1 C6B H6B2 107.9 . . ?
C6B C7B H7B1 109.5 . . ?
C6B C7B H7B2 109.5 . . ?
H7B1 C7B H7B2 109.5 . . ?
C6B C7B H7B3 109.5 . . ?
H7B1 C7B H7B3 109.5 . . ?
H7B2 C7B H7B3 109.5 . . ?
N2C N1C C2C 108.98(17) . . ?
N2C N1C Fe 121.80(14) . . ?
C2C N1C Fe 128.85(14) . . ?
N1C N2C N3C 106.7(2) . . ?
N2C N3C C1C 111.8(2) . . ?
N2C N3C C7C1 122.1(4) . . ?
C1C N3C C7C1 121.9(4) . . ?
N2C N3C C7C 122.1(4) . . ?
C1C N3C C7C 121.9(4) . . ?
N2C N3C C5C 115.9(4) . . ?
C1C N3C C5C 130.2(3) . . ?
N2C N3C C5C1 115.9(4) . . ?
C1C N3C C5C1 130.2(3) . . ?
N3C C1C C2C 103.5(2) . . ?
N3C C1C C3C 123.9(2) . . ?
C2C C1C C3C 132.5(3) . . ?
N1C C2C C1C 108.9(2) . . ?
N1C C2C H2C 125.5 . . ?
C1C C2C H2C 125.5 . . ?
C1C C3C C4C 111.7(2) . . ?
C1C C3C H3C1 109.3 . . ?
C4C C3C H3C1 109.3 . . ?
C1C C3C H3C2 109.3 . . ?
C4C C3C H3C2 109.3 . . ?
H3C1 C3C H3C2 108.0 . . ?
C3C C4C C4C 112.0(3) . 2_756 ?
C3C C4C H4C1 109.2 . . ?
C4C C4C H4C1 109.2 2_756 . ?
C3C C4C H4C2 109.2 . . ?
C4C C4C H4C2 109.2 2_756 . ?
H4C1 C4C H4C2 107.9 . . ?
C6C C5C N3C 107.3(8) . . ?
C6C C5C H5C1 110.3 . . ?
N3C C5C H5C1 110.3 . . ?
C6C C5C H5C2 110.3 . . ?
N3C C5C H5C2 110.3 . . ?
H5C1 C5C H5C2 108.5 . . ?
C5C C6C H6C1 109.5 . . ?
C5C C6C H6C2 109.5 . . ?
H6C1 C6C H6C2 109.5 . . ?
C5C C6C H6C3 109.5 . . ?
H6C1 C6C H6C3 109.5 . . ?
H6C2 C6C H6C3 109.5 . . ?
N3C C5C1 C9C 102.0(11) . . ?
N3C C5C1 H5C3 111.4 . . ?
C9C C5C1 H5C3 111.4 . . ?
N3C C5C1 H5C4 111.4 . . ?
C9C C5C1 H5C4 111.4 . . ?
H5C3 C5C1 H5C4 109.2 . . ?
C5C1 C9C H9C1 109.5 . . ?
C5C1 C9C H9C2 109.5 . . ?
H9C1 C9C H9C2 109.5 . . ?
C5C1 C9C H9C3 109.5 . . ?
H9C1 C9C H9C3 109.5 . . ?
H9C2 C9C H9C3 109.5 . . ?
N3C C7C C8C 108.4(8) . . ?
N3C C7C H7C1 110.0 . . ?
C8C C7C H7C1 110.0 . . ?
N3C C7C H7C2 110.0 . . ?
C8C C7C H7C2 110.0 . . ?
H7C1 C7C H7C2 108.4 . . ?
C7C C8C H8C1 109.5 . . ?
C7C C8C H8C2 109.5 . . ?
H8C1 C8C H8C2 109.5 . . ?
C7C C8C H8C3 109.5 . . ?
H8C1 C8C H8C3 109.5 . . ?
H8C2 C8C H8C3 109.5 . . ?
C10C C7C1 N3C 103.0(14) . . ?
C10C C7C1 H7C3 111.2 . . ?
N3C C7C1 H7C3 111.2 . . ?
C10C C7C1 H7C4 111.2 . . ?
N3C C7C1 H7C4 111.2 . . ?
H7C3 C7C1 H7C4 109.1 . . ?
C7C1 C10C H10A 109.5 . . ?
C7C1 C10C H10B 109.5 . . ?
H10A C10C H10B 109.5 . . ?
C7C1 C10C H10C 109.5 . . ?
H10A C10C H10C 109.5 . . ?
H10B C10C H10C 109.5 . . ?
O21 Cl1 O31 145.5(8) . . ?
O21 Cl1 O11 105.0(8) . . ?
O31 Cl1 O11 101.3(9) . . ?
O21 Cl1 O41 115.7(6) . . ?
O31 Cl1 O41 80.6(8) . . ?
O11 Cl1 O41 100.1(8) . . ?
O14 Cl4 O24 123(2) . . ?
O14 Cl4 O34 111(2) . . ?
O24 Cl4 O34 122(2) . . ?
O14 Cl4 O44 99(2) . . ?
O24 Cl4 O44 101(2) . . ?
O34 Cl4 O44 88.1(19) . . ?
O12 Cl2 O22 125.7(9) . . ?
O12 Cl2 O42 107.0(10) . . ?
O22 Cl2 O42 92.9(11) . . ?
O12 Cl2 O32 114.9(8) . . ?
O22 Cl2 O32 113.7(10) . . ?
O42 Cl2 O32 93.2(10) . . ?
O13 Cl3 O23 120.7(15) . . ?
O13 Cl3 O33 111.8(12) . . ?
O23 Cl3 O33 111.7(14) . . ?
O13 Cl3 O43 110.4(17) . . ?
O23 Cl3 O43 105.2(17) . . ?
O33 Cl3 O43 93.5(17) . . ?
O15 Cl5 O25 132.4(16) . . ?
O15 Cl5 O35 108.8(15) . . ?
O25 Cl5 O35 109.9(15) . . ?
O15 Cl5 O45 98.4(14) . . ?
O25 Cl5 O45 108.0(16) . . ?
O35 Cl5 O45 90.3(17) . . ?
N1 C1 C2 167.4(11) . . ?
C1 C2 H2D 103.3 . . ?
C1 C2 H2E 103.7 . . ?
H2D C2 H2E 109.5 . . ?
C1 C2 H2F 120.8 . . ?
H2D C2 H2F 109.5 . . ?
H2E C2 H2F 109.5 . . ?
N2 C3 C4 162.4(17) . . ?
C3 C4 H4A 102.3 . . ?
C3 C4 H4B 115.8 . . ?
H4A C4 H4B 109.5 . . ?
C3 C4 H4C 110.0 . . ?
H4A C4 H4C 109.5 . . ?
H4B C4 H4C 109.5 . . ?

loop_
_geom_bond_atom_site_label_1
_geom_bond_atom_site_label_2
_geom_bond_distance
_geom_bond_site_symmetry_2
_geom_bond_publ_flag
Fe N1B 2.0006(15) 2_666 ?
Fe N1B 2.0006(15) . ?
Fe N1C 2.0021(16) 2_666 ?
Fe N1C 2.0021(16) . ?
Fe N1A 2.0109(17) 2_666 ?
Fe N1A 2.0110(17) . ?
N1A N2A 1.323(3) . ?
N1A C2A 1.367(2) . ?
N2A N3A 1.344(3) . ?
N3A C1A 1.359(3) . ?
N3A C7A 1.480(4) . ?
N3A C5A 1.480(4) . ?
C1A C2A 1.376(3) . ?
C1A C3A 1.503(3) . ?
C2A H2A 0.9500 . ?
C3A C4A 1.553(3) . ?
C3A H3A1 0.9900 . ?
C3A H3A2 0.9900 . ?
C4A C4A 1.520(5) 2_665 ?
C4A H4A1 0.9900 . ?
C4A H4A2 0.9900 . ?
C5A C6A 1.5105(10) . ?
C5A H5A1 0.9900 . ?
C5A H5A2 0.9900 . ?
C6A H6A1 0.9800 . ?
C6A H6A2 0.9800 . ?
C6A H6A3 0.9800 . ?
C7A C8A 1.5093(10) . ?
C7A H7A1 0.9900 . ?
C7A H7A2 0.9900 . ?
C8A H8A1 0.9800 . ?
C8A H8A2 0.9800 . ?
C8A H8A3 0.9800 . ?
N1B N2B 1.322(2) . ?
N1B C2B 1.370(2) . ?
N2B N3B 1.356(2) . ?
N3B C1B 1.358(3) . ?
N3B C6B 1.472(3) . ?
C1B C2B 1.374(3) . ?
C1B C3B 1.494(3) . ?
C2B H2B 0.9500 . ?
C3B C4B 1.5086(10) . ?
C3B H3B1 0.9900 . ?
C3B H3B2 0.9900 . ?
C3B H3B3 0.9900 . ?
C4B C5B 1.525(6) . ?
C4B H3B2 0.6128 . ?
C4B H4B1 0.9900 . ?
C4B H4B2 0.9900 . ?
C5B H5B1 0.9916 . ?
C5B H5B2 0.9900 . ?
C6B C7B 1.502(5) . ?
C6B H6B1 0.9900 . ?
C6B H6B2 0.9900 . ?
C7B H7B1 0.9800 . ?
C7B H7B2 0.9800 . ?
C7B H7B3 0.9800 . ?
N1C N2C 1.322(3) . ?
N1C C2C 1.364(3) . ?
N2C N3C 1.340(3) . ?
N3C C1C 1.364(4) . ?
N3C C7C1 1.495(6) . ?
N3C C7C 1.495(6) . ?
N3C C5C 1.524(6) . ?
N3C C5C1 1.524(6) . ?
C1C C2C 1.374(3) . ?
C1C C3C 1.499(4) . ?
C2C H2C 0.9500 . ?
C3C C4C 1.518(5) . ?
C3C H3C1 0.9900 . ?
C3C H3C2 0.9900 . ?
C4C C4C 1.536(5) 2_756 ?
C4C H4C1 0.9900 . ?
C4C H4C2 0.9900 . ?
C5C C6C 1.510(9) . ?
C5C H5C1 0.9900 . ?
C5C H5C2 0.9900 . ?
C6C H6C1 0.9800 . ?
C6C H6C2 0.9800 . ?
C6C H6C3 0.9800 . ?
C5C1 C9C 1.543(9) . ?
C5C1 H5C3 0.9900 . ?
C5C1 H5C4 0.9900 . ?
C9C H9C1 0.9800 . ?
C9C H9C2 0.9800 . ?
C9C H9C3 0.9800 . ?
C7C C8C 1.512(9) . ?
C7C H7C1 0.9900 . ?
C7C H7C2 0.9900 . ?
C8C H8C1 0.9800 . ?
C8C H8C2 0.9800 . ?
C8C H8C3 0.9800 . ?
C7C1 C10C 1.33(2) . ?
C7C1 H7C3 0.9900 . ?
C7C1 H7C4 0.9900 . ?
C10C H10A 0.9800 . ?
C10C H10B 0.9800 . ?
C10C H10C 0.9800 . ?
Cl1 O21 1.274(7) . ?
Cl1 O31 1.440(13) . ?
Cl1 O11 1.455(9) . ?
Cl1 O41 1.493(11) . ?
Cl4 O14 1.342(15) . ?
Cl4 O24 1.386(16) . ?
Cl4 O34 1.449(18) . ?
Cl4 O44 1.516(19) . ?
Cl2 O12 1.301(8) . ?
Cl2 O22 1.450(12) . ?
Cl2 O42 1.487(15) . ?
Cl2 O32 1.501(13) . ?
Cl3 O13 1.312(13) . ?
Cl3 O23 1.391(15) . ?
Cl3 O33 1.444(14) . ?
Cl3 O43 1.468(17) . ?
Cl5 O15 1.289(11) . ?
Cl5 O25 1.370(14) . ?
Cl5 O35 1.458(16) . ?
Cl5 O45 1.491(17) . ?
N1 C1 1.157(4) . ?
C1 C2 1.504(4) . ?
C2 H2D 0.9800 . ?
C2 H2E 0.9800 . ?
C2 H2F 0.9800 . ?
N2 C3 1.160(5) . ?
C3 C4 1.505(5) . ?
C4 H4A 0.9800 . ?
C4 H4B 0.9800 . ?
C4 H4C 0.9800 . ?

loop_
_geom_torsion_atom_site_label_1
_geom_torsion_atom_site_label_2
_geom_torsion_atom_site_label_3
_geom_torsion_atom_site_label_4
_geom_torsion
_geom_torsion_site_symmetry_1
_geom_torsion_site_symmetry_2
_geom_torsion_site_symmetry_3
_geom_torsion_site_symmetry_4
_geom_torsion_publ_flag
C2A N1A N2A N3A 1.5(2) . . . . ?
Fe N1A N2A N3A -168.04(15) . . . . ?
N1A N2A N3A C1A -0.7(3) . . . . ?
N1A N2A N3A C7A -178.2(3) . . . . ?
N1A N2A N3A C5A -178.2(3) . . . . ?
N2A N3A C1A C2A -0.3(3) . . . . ?
C7A N3A C1A C2A 176.8(3) . . . . ?
C5A N3A C1A C2A 176.8(3) . . . . ?
N2A N3A C1A C3A 178.0(2) . . . . ?
C7A N3A C1A C3A -4.9(4) . . . . ?
C5A N3A C1A C3A -4.9(4) . . . . ?
N2A N1A C2A C1A -1.7(2) . . . . ?
Fe N1A C2A C1A 166.57(14) . . . . ?
N3A C1A C2A N1A 1.2(2) . . . . ?
C3A C1A C2A N1A -176.9(2) . . . . ?
N3A C1A C3A C4A -78.2(3) . . . . ?
C2A C1A C3A C4A 99.6(3) . . . . ?
C1A C3A C4A C4A -64.2(4) . . . 2_665 ?
N2A N3A C5A C6A -23.7(6) . . . . ?
C1A N3A C5A C6A 159.4(5) . . . . ?
N2A N3A C7A C8A -76.6(5) . . . . ?
C1A N3A C7A C8A 106.4(5) . . . . ?
C2B N1B N2B N3B -0.7(2) . . . . ?
Fe N1B N2B N3B -175.23(15) . . . . ?
N1B N2B N3B C1B 0.9(3) . . . . ?
N1B N2B N3B C6B 176.6(2) . . . . ?
N2B N3B C1B C2B -0.7(3) . . . . ?
C6B N3B C1B C2B -176.0(3) . . . . ?
N2B N3B C1B C3B -179.0(2) . . . . ?
C6B N3B C1B C3B 5.7(4) . . . . ?
N2B N1B C2B C1B 0.2(3) . . . . ?
Fe N1B C2B C1B 174.58(15) . . . . ?
N3B C1B C2B N1B 0.3(3) . . . . ?
C3B C1B C2B N1B 178.4(2) . . . . ?
N3B C1B C3B C4B 78.9(4) . . . . ?
C2B C1B C3B C4B -98.8(4) . . . . ?
C1B C3B C4B C5B 179.4(3) . . . . ?
N2B N3B C6B C7B -76.7(3) . . . . ?
C1B N3B C6B C7B 98.3(3) . . . . ?
C2C N1C N2C N3C 0.3(4) . . . . ?
Fe N1C N2C N3C -173.2(2) . . . . ?
N1C N2C N3C C1C -0.3(5) . . . . ?
N1C N2C N3C C7C1 -157.9(7) . . . . ?
N1C N2C N3C C7C -157.9(7) . . . . ?
N1C N2C N3C C5C 165.1(4) . . . . ?
N1C N2C N3C C5C1 165.1(4) . . . . ?
N2C N3C C1C C2C 0.1(5) . . . . ?
C7C1 N3C C1C C2C 157.8(8) . . . . ?
C7C N3C C1C C2C 157.8(8) . . . . ?
C5C N3C C1C C2C -162.6(5) . . . . ?
C5C1 N3C C1C C2C -162.6(5) . . . . ?
N2C N3C C1C C3C 178.0(4) . . . . ?
C7C1 N3C C1C C3C -24.4(9) . . . . ?
C7C N3C C1C C3C -24.4(9) . . . . ?
C5C N3C C1C C3C 15.2(8) . . . . ?
C5C1 N3C C1C C3C 15.2(8) . . . . ?
N2C N1C C2C C1C -0.3(3) . . . . ?
Fe N1C C2C C1C 172.7(2) . . . . ?
N3C C1C C2C N1C 0.1(4) . . . . ?
C3C C1C C2C N1C -177.5(4) . . . . ?
N3C C1C C3C C4C -179.5(4) . . . . ?
C2C C1C C3C C4C -2.3(7) . . . . ?
C1C C3C C4C C4C -179.5(4) . . . 2_756 ?
N2C N3C C5C C6C 84.1(9) . . . . ?
C1C N3C C5C C6C -113.7(9) . . . . ?
N2C N3C C5C1 C9C 109.0(11) . . . . ?
C1C N3C C5C1 C9C -88.8(12) . . . . ?
N2C N3C C7C C8C -33.8(14) . . . . ?
C1C N3C C7C C8C 170.8(8) . . . . ?
N2C N3C C7C1 C10C -100.9(11) . . . . ?
C1C N3C C7C1 C10C 103.7(11) . . . . ?
C3C C4C C4C C3C 180.000(1) . . 2_756 2_756 ?
C3B C4B C5B C3B -74.8(5) . . . 2_567 ?
C4B C5B C3B C1B 178.4(3) . . 2_567 2_567 ?
C1B C3B C4B C4B 146.9(2) . . . 2_567 ?
C1B C3B C4B C5B 179.4(3) . . . . ?
C3A C4A C4A C3A 180.000(0) . . 2_665 2_665 ?
